data_7121887
loop_
_publ_author_name
'Weinberger, Craig'
'Hines, Rachel'
'Zeller, Matthias'
'Rosokha, Sergiy V.'

_publ_section_title
;
 Continuum of covalent to intermolecular bonding in the halogen-bonded
 complexes of 1,4-diazabicyclo[2.2.2]octane with bromine-containing
 electrophiles.
;
_journal_issue 58
_journal_name_full 'Chemical communications (Cambridge, England)'
_journal_page_first 8060
_journal_page_last 8063
_journal_paper_doi 10.1039/c8cc04629h
_journal_volume 54
_journal_year 2018
_chemical_absolute_configuration ad
_chemical_formula_moiety 'C6 H12 N2, Br3 C N O2, C H Cl3'
_chemical_formula_sum 'C8 H13 Br3 Cl3 N3 O2'
_chemical_formula_weight 529.29
_space_group_crystal_system orthorhombic
_space_group_IT_number 33
_space_group_name_Hall 'P 2c -2n'
_space_group_name_H-M_alt 'P n a 21'
_symmetry_space_group_name_Hall 'P 2c -2n'
_symmetry_space_group_name_H-M 'P n a 21'
_atom_sites_solution_hydrogens geom
_atom_sites_solution_primary direct
_audit_creation_date 2015-07-10
_audit_creation_method
;
Olex2 1.2
(compiled 2015.01.26 svn.r3150 for OlexSys, GUI svn.r4998)
;
_audit_update_record
;
2018-05-17 deposited with the CCDC.
2018-06-27 downloaded from the CCDC.
;
_cell_angle_alpha 90
_cell_angle_beta 90
_cell_angle_gamma 90
_cell_formula_units_Z 4
_cell_length_a 14.314(2)
_cell_length_b 18.260(3)
_cell_length_c 6.4262(10)
_cell_measurement_reflns_used 9864
_cell_measurement_temperature 100(2)
_cell_measurement_theta_max 65.066
_cell_measurement_theta_min 3.924
_cell_volume 1679.6(4)
_computing_cell_refinement 'SAINT V7.23A (Bruker, 2005)'
_computing_data_collection 'APEX2 V2.1-4 (Bruker, 2007)'
_computing_data_reduction 'Bruker SAINT'
_computing_molecular_graphics 'Olex2 (Dolomanov et al., 2009)'
_computing_publication_material 'Olex2 (Dolomanov et al., 2009)'
_computing_structure_refinement 'ShelXL (Sheldrick, 2008)'
_computing_structure_solution 'ShelXT (Sheldrick, 2015)'
_diffrn_ambient_temperature 99.96
_diffrn_detector_area_resol_mean 8
_diffrn_measured_fraction_theta_full 0.944
_diffrn_measured_fraction_theta_max 0.994
_diffrn_measurement_device_type 'Bruker Kappa APEX CCD area detector'
_diffrn_measurement_method '\w and \f scans'
_diffrn_radiation_monochromator 'Quazar optics'
_diffrn_radiation_type CuK\a
_diffrn_radiation_wavelength 1.54178
_diffrn_reflns_av_R_equivalents 0.0495
_diffrn_reflns_av_unetI/netI 0.0438
_diffrn_reflns_Laue_measured_fraction_full 0.944
_diffrn_reflns_Laue_measured_fraction_max 0.994
_diffrn_reflns_limit_h_max 16
_diffrn_reflns_limit_h_min -15
_diffrn_reflns_limit_k_max 18
_diffrn_reflns_limit_k_min -21
_diffrn_reflns_limit_l_max 6
_diffrn_reflns_limit_l_min -7
_diffrn_reflns_number 9754
_diffrn_reflns_point_group_measured_fraction_full 0.855
_diffrn_reflns_point_group_measured_fraction_max 0.902
_diffrn_reflns_theta_full 67.679
_diffrn_reflns_theta_max 65.061
_diffrn_reflns_theta_min 4.844
_diffrn_source microsource
_exptl_absorpt_coefficient_mu 13.331
_exptl_absorpt_correction_T_max 0.1621
_exptl_absorpt_correction_T_min 0.0447
_exptl_absorpt_correction_type multi-scan
_exptl_absorpt_process_details
;
SADABS-2014/5 (Bruker,2014/5) was used for absorption correction.
wR2(int) was 0.1320 before and 0.0665 after correction.
The Ratio of minimum to maximum transmission is 0.2758.
The \l/2 correction factor is 0.00150.
;
_exptl_crystal_colour yellow
_exptl_crystal_density_diffrn 2.093
_exptl_crystal_description block
_exptl_crystal_F_000 1016
_exptl_crystal_size_max 0.436
_exptl_crystal_size_mid 0.385
_exptl_crystal_size_min 0.246
_refine_diff_density_max 0.647
_refine_diff_density_min -0.552
_refine_diff_density_rms 0.118
_refine_ls_abs_structure_details
;
 Flack x determined using 1023 quotients [(I+)-(I-)]/[(I+)+(I-)]
 (Parsons and Flack (2004), Acta Cryst. A60, s61).
;
_refine_ls_abs_structure_Flack 0.09(2)
_refine_ls_extinction_method none
_refine_ls_goodness_of_fit_ref 1.108
_refine_ls_hydrogen_treatment constr
_refine_ls_matrix_type full
_refine_ls_number_parameters 172
_refine_ls_number_reflns 2603
_refine_ls_number_restraints 1
_refine_ls_restrained_S_all 1.107
_refine_ls_R_factor_all 0.0306
_refine_ls_R_factor_gt 0.0304
_refine_ls_shift/su_max 0.001
_refine_ls_shift/su_mean 0.000
_refine_ls_structure_factor_coef Fsqd
_refine_ls_weighting_details 'w=1/[\s^2^(Fo^2^)+(0.0403P)^2^+1.4290P] where P=(Fo^2^+2Fc^2^)/3'
_refine_ls_weighting_scheme calc
_refine_ls_wR_factor_gt 0.0767
_refine_ls_wR_factor_ref 0.0768
_reflns_Friedel_coverage 0.652
_reflns_Friedel_fraction_full 0.746
_reflns_Friedel_fraction_max 0.789
_reflns_number_gt 2596
_reflns_number_total 2603
_reflns_threshold_expression 'I > 2\s(I)'
_cod_data_source_file c8cc04629h2.cif
_cod_data_source_block cx0500
_cod_depositor_comments 'Adding full bibliography for 7121885--7121891.cif.'
_cod_original_cell_volume 1679.6(5)
_cod_database_code 7121887
_shelxl_version_number 2013-4
_shelx_space_group_comment
;
The symmetry employed for this shelxl refinement is uniquely defined
by the following loop, which should always be used as a source of
symmetry information in preference to the above space-group names.
They are only intended as comments.
;
_shelx_estimated_absorpt_t_max 0.138
_shelx_estimated_absorpt_t_min 0.068
_olex2_refinement_description
;
1. Fixed Uiso
 At 1.2 times of:
  All C(H) groups, All C(H,H) groups
2.a Ternary CH refined with riding coordinates:
 C9(H9)
2.b Secondary CH2 refined with riding coordinates:
 C3(H3A,H3B), C4(H4A,H4B), C5(H5A,H5B), C6(H6A,H6B), C7(H7A,H7B), C8(H8A,H8B)
;
_olex2_date_sample_data_collection 2015-07-09
_olex2_date_sample_submission 2015-07-08
_olex2_submission_original_sample_id cx0500
_olex2_submission_special_instructions 'No special instructions were received'

loop_
_space_group_symop_operation_xyz
'x, y, z'
'-x, -y, z+1/2'
'x+1/2, -y+1/2, z'
'-x+1/2, y+1/2, z+1/2'

loop_
_atom_site_label
_atom_site_type_symbol
_atom_site_fract_x
_atom_site_fract_y
_atom_site_fract_z
_atom_site_U_iso_or_equiv
_atom_site_adp_type
_atom_site_occupancy
_atom_site_site_symmetry_order
_atom_site_calc_flag
_atom_site_refinement_flags_posn
N1 N 0.4604(3) 0.2116(3) 0.4371(9) 0.0272(12) Uani 1 1 d .
N3 N 0.3596(3) 0.2865(3) 0.1885(9) 0.0260(11) Uani 1 1 d .
C3 C 0.3608(4) 0.2034(4) 0.4883(12) 0.0334(14) Uani 1 1 d .
H3A H 0.3499 0.2189 0.6338 0.040 Uiso 1 1 calc R
H3B H 0.3427 0.1512 0.4759 0.040 Uiso 1 1 calc R
C4 C 0.4747(5) 0.1865(4) 0.2234(11) 0.0326(15) Uani 1 1 d .
H4A H 0.4589 0.1338 0.2132 0.039 Uiso 1 1 calc R
H4B H 0.5411 0.1926 0.1845 0.039 Uiso 1 1 calc R
C5 C 0.4854(5) 0.2890(3) 0.4528(13) 0.0342(15) Uani 1 1 d .
H5A H 0.5526 0.2954 0.4213 0.041 Uiso 1 1 calc R
H5B H 0.4741 0.3065 0.5964 0.041 Uiso 1 1 calc R
C6 C 0.3007(5) 0.2496(4) 0.3421(12) 0.0318(14) Uani 1 1 d .
H6A H 0.2549 0.2178 0.2701 0.038 Uiso 1 1 calc R
H6B H 0.2656 0.2865 0.4236 0.038 Uiso 1 1 calc R
C7 C 0.4127(5) 0.2306(4) 0.0727(11) 0.0341(16) Uani 1 1 d .
H7A H 0.4523 0.2547 -0.0336 0.041 Uiso 1 1 calc R
H7B H 0.3690 0.1972 0.0005 0.041 Uiso 1 1 calc R
C8 C 0.4265(4) 0.3344(4) 0.2986(12) 0.0338(16) Uani 1 1 d .
H8A H 0.3921 0.3730 0.3749 0.041 Uiso 1 1 calc R
H8B H 0.4682 0.3586 0.1964 0.041 Uiso 1 1 calc R
Br1 Br 0.91168(4) 0.51072(3) 0.51063(12) 0.02899(19) Uani 1 1 d .
Br2 Br 0.93138(4) 0.63415(3) 0.16094(10) 0.02430(19) Uani 1 1 d .
Br3 Br 0.75312(4) 0.63231(3) 0.46937(12) 0.02526(19) Uani 1 1 d .
O2 O 0.7317(4) 0.5544(3) 0.0642(10) 0.0490(15) Uani 1 1 d .
O3 O 0.8218(4) 0.4640(3) 0.1264(9) 0.0441(13) Uani 1 1 d .
N2 N 0.7944(3) 0.5258(3) 0.1575(9) 0.0241(10) Uani 1 1 d .
C1 C 0.8443(4) 0.5725(3) 0.3216(10) 0.0210(11) Uani 1 1 d .
Cl1 Cl 0.65527(11) 0.42923(9) 0.4875(3) 0.0382(4) Uani 1 1 d .
Cl2 Cl 0.66511(12) 0.33452(10) 0.8485(3) 0.0450(5) Uani 1 1 d .
Cl3 Cl 0.53489(17) 0.45459(12) 0.8369(4) 0.0631(6) Uani 1 1 d .
C9 C 0.6455(5) 0.4244(4) 0.7606(13) 0.0382(17) Uani 1 1 d .
H9 H 0.6936 0.4573 0.8239 0.046 Uiso 1 1 calc R

loop_
_atom_site_aniso_label
_atom_site_aniso_U_11
_atom_site_aniso_U_22
_atom_site_aniso_U_33
_atom_site_aniso_U_23
_atom_site_aniso_U_13
_atom_site_aniso_U_12
N1 0.023(2) 0.022(3) 0.036(3) 0.001(2) -0.008(2) -0.001(2)
N3 0.021(2) 0.022(2) 0.034(3) 0.002(3) -0.005(2) 0.0036(19)
C3 0.026(3) 0.037(4) 0.038(4) 0.008(3) 0.003(3) -0.008(3)
C4 0.028(3) 0.030(4) 0.040(4) -0.006(3) 0.002(3) 0.007(3)
C5 0.035(3) 0.022(3) 0.046(4) -0.003(3) -0.012(3) -0.008(3)
C6 0.022(3) 0.035(4) 0.038(3) 0.003(3) -0.001(3) 0.001(2)
C7 0.038(4) 0.034(4) 0.030(4) -0.005(3) -0.001(3) 0.002(3)
C8 0.032(3) 0.021(4) 0.049(5) 0.005(3) -0.005(3) -0.001(3)
Br1 0.0263(3) 0.0195(3) 0.0412(4) 0.0045(3) -0.0072(3) 0.0001(2)
Br2 0.0199(3) 0.0168(3) 0.0362(4) 0.0006(3) 0.0057(3) 0.0001(2)
Br3 0.0204(3) 0.0199(3) 0.0355(4) -0.0030(3) 0.0050(3) 0.0011(2)
O2 0.054(3) 0.032(3) 0.062(4) -0.013(3) -0.027(3) 0.012(2)
O3 0.053(3) 0.019(2) 0.060(3) -0.017(2) -0.013(3) 0.008(2)
N2 0.021(2) 0.023(2) 0.029(3) -0.005(2) -0.003(2) -0.002(2)
C1 0.020(3) 0.014(3) 0.029(3) 0.006(2) 0.000(2) 0.001(2)
Cl1 0.0321(7) 0.0296(8) 0.0529(10) 0.0032(8) 0.0041(8) -0.0063(6)
Cl2 0.0377(9) 0.0390(10) 0.0581(11) 0.0087(9) -0.0150(9) 0.0042(7)
Cl3 0.0726(14) 0.0429(12) 0.0737(14) 0.0094(11) 0.0319(13) 0.0236(10)
C9 0.042(4) 0.025(4) 0.048(4) -0.007(3) -0.005(3) -0.003(3)

loop_
_atom_type_symbol
_atom_type_description
_atom_type_scat_dispersion_real
_atom_type_scat_dispersion_imag
_atom_type_scat_source
C C 0.0181 0.0091 'International Tables Vol C Tables 4.2.6.8 and 6.1.1.4'
H H 0.0000 0.0000 'International Tables Vol C Tables 4.2.6.8 and 6.1.1.4'
Br Br -0.6763 1.2805 'International Tables Vol C Tables 4.2.6.8 and 6.1.1.4'
Cl Cl 0.3639 0.7018 'International Tables Vol C Tables 4.2.6.8 and 6.1.1.4'
N N 0.0311 0.0180 'International Tables Vol C Tables 4.2.6.8 and 6.1.1.4'
O O 0.0492 0.0322 'International Tables Vol C Tables 4.2.6.8 and 6.1.1.4'

loop_
_geom_angle_atom_site_label_1
_geom_angle_atom_site_label_2
_geom_angle_atom_site_label_3
_geom_angle
C4 N1 C3 108.2(5)
C5 N1 C3 108.7(5)
C5 N1 C4 109.5(6)
C6 N3 C7 108.6(5)
C6 N3 C8 108.9(5)
C7 N3 C8 108.5(5)
N1 C3 H3A 109.5
N1 C3 H3B 109.5
N1 C3 C6 110.6(5)
H3A C3 H3B 108.1
C6 C3 H3A 109.5
C6 C3 H3B 109.5
N1 C4 H4A 109.6
N1 C4 H4B 109.6
N1 C4 C7 110.3(5)
H4A C4 H4B 108.1
C7 C4 H4A 109.6
C7 C4 H4B 109.6
N1 C5 H5A 109.7
N1 C5 H5B 109.7
N1 C5 C8 110.0(5)
H5A C5 H5B 108.2
C8 C5 H5A 109.7
C8 C5 H5B 109.7
N3 C6 C3 110.2(5)
N3 C6 H6A 109.6
N3 C6 H6B 109.6
C3 C6 H6A 109.6
C3 C6 H6B 109.6
H6A C6 H6B 108.1
N3 C7 C4 110.0(5)
N3 C7 H7A 109.7
N3 C7 H7B 109.7
C4 C7 H7A 109.7
C4 C7 H7B 109.7
H7A C7 H7B 108.2
N3 C8 C5 110.0(5)
N3 C8 H8A 109.7
N3 C8 H8B 109.7
C5 C8 H8A 109.7
C5 C8 H8B 109.7
H8A C8 H8B 108.2
O2 N2 O3 124.4(6)
O2 N2 C1 116.7(5)
O3 N2 C1 118.8(5)
Br1 C1 Br2 110.4(3)
Br1 C1 Br3 111.0(3)
Br3 C1 Br2 111.0(3)
N2 C1 Br1 110.0(4)
N2 C1 Br2 104.6(4)
N2 C1 Br3 109.6(4)
Cl1 C9 H9 108.7
Cl2 C9 Cl1 110.7(4)
Cl2 C9 H9 108.7
Cl3 C9 Cl1 109.6(4)
Cl3 C9 Cl2 110.4(4)
Cl3 C9 H9 108.7

loop_
_geom_bond_atom_site_label_1
_geom_bond_atom_site_label_2
_geom_bond_distance
N1 C3 1.471(8)
N1 C4 1.462(9)
N1 C5 1.461(8)
N3 C6 1.463(9)
N3 C7 1.474(9)
N3 C8 1.478(9)
C3 H3A 0.9900
C3 H3B 0.9900
C3 C6 1.528(10)
C4 H4A 0.9900
C4 H4B 0.9900
C4 C7 1.540(10)
C5 H5A 0.9900
C5 H5B 0.9900
C5 C8 1.543(10)
C6 H6A 0.9900
C6 H6B 0.9900
C7 H7A 0.9900
C7 H7B 0.9900
C8 H8A 0.9900
C8 H8B 0.9900
Br1 C1 1.918(6)
Br2 C1 1.972(6)
Br3 C1 1.948(6)
O2 N2 1.200(7)
O3 N2 1.210(7)
N2 C1 1.532(8)
Cl1 C9 1.763(8)
Cl2 C9 1.759(8)
Cl3 C9 1.747(8)
C9 H9 1.0000

loop_
_geom_torsion_atom_site_label_1
_geom_torsion_atom_site_label_2
_geom_torsion_atom_site_label_3
_geom_torsion_atom_site_label_4
_geom_torsion
N1 C3 C6 N3 2.1(8)
N1 C4 C7 N3 1.6(8)
N1 C5 C8 N3 2.6(8)
C3 N1 C4 C7 58.0(7)
C3 N1 C5 C8 -60.3(7)
C4 N1 C3 C6 -60.6(7)
C4 N1 C5 C8 57.7(7)
C5 N1 C3 C6 58.2(7)
C5 N1 C4 C7 -60.3(7)
C6 N3 C7 C4 -60.2(7)
C6 N3 C8 C5 57.5(7)
C7 N3 C6 C3 57.9(7)
C7 N3 C8 C5 -60.5(7)
C8 N3 C6 C3 -60.1(7)
C8 N3 C7 C4 58.0(7)
O2 N2 C1 Br1 161.4(5)
O2 N2 C1 Br2 -80.0(6)
O2 N2 C1 Br3 39.1(7)
O3 N2 C1 Br1 -20.5(7)
O3 N2 C1 Br2 98.1(6)
O3 N2 C1 Br3 -142.8(5)
